data_8105613
loop_
_publ_author_name
'Chen, Hai-Lin'
'Yin, Xiu-Ju'

_publ_section_title
;
 Synthesis and crystal structure of
 5-(8-(((2-carboxyethyl)ammonio)methyl)-7-hydroxy-4-oxo-4H-chromen-3-yl)-2-hydroxybenzenesulfonate
 trihydrate, C19H23NO12S
;
_journal_issue 2
_journal_name_full 'Zeitschrift f\"ur Kristallographie - New Crystal Structures'
_journal_page_first 265
_journal_page_last 267
_journal_paper_doi 10.1515/ncrs-2018-0307
_journal_volume 234
_journal_year 2019
_chemical_formula_sum 'C19 H23 N O12 S'
_chemical_formula_weight 489.44
_space_group_crystal_system triclinic
_space_group_IT_number 2
_space_group_name_Hall '-P 1'
_space_group_name_H-M_alt 'P -1'
_atom_sites_solution_hydrogens mixed
_atom_sites_solution_primary direct
_atom_sites_solution_secondary difmap
_audit_creation_method SHELXL-2018/3
_cell_angle_alpha 78.195(7)
_cell_angle_beta 74.352(9)
_cell_angle_gamma 70.169(8)
_cell_formula_units_Z 2
_cell_length_a 8.3926(9)
_cell_length_b 9.0469(6)
_cell_length_c 15.3442(15)
_cell_measurement_reflns_used 1831
_cell_measurement_temperature 293(2)
_cell_measurement_theta_max 26.5690
_cell_measurement_theta_min 3.8950
_cell_volume 1047.08(18)
_computing_cell_refinement 'Bruker FRAMBO'
_computing_data_collection 'Bruker FRAMBO'
_computing_data_reduction 'Bruker SAINT'
_computing_molecular_graphics 'Bruker SHELXTL'
_computing_publication_material 'Bruker SHELXTL'
_computing_structure_refinement 'SHELXL-2018/3 (Sheldrick, 2018)'
_computing_structure_solution 'SHELXS-97 (Sheldrick, 1990)'
_diffrn_ambient_temperature 293(2)
_diffrn_measured_fraction_theta_full 0.997
_diffrn_measured_fraction_theta_max 0.997
_diffrn_measurement_device_type 'multiwire proportional'
_diffrn_measurement_method 'phi and omega scans'
_diffrn_radiation_type MoK\a
_diffrn_radiation_wavelength 0.71073
_diffrn_reflns_av_R_equivalents 0.0399
_diffrn_reflns_av_unetI/netI 0.0730
_diffrn_reflns_Laue_measured_fraction_full 0.997
_diffrn_reflns_Laue_measured_fraction_max 0.997
_diffrn_reflns_limit_h_max 7
_diffrn_reflns_limit_h_min -9
_diffrn_reflns_limit_k_max 10
_diffrn_reflns_limit_k_min -10
_diffrn_reflns_limit_l_max 18
_diffrn_reflns_limit_l_min -18
_diffrn_reflns_number 7313
_diffrn_reflns_point_group_measured_fraction_full 0.997
_diffrn_reflns_point_group_measured_fraction_max 0.997
_diffrn_reflns_theta_full 25.000
_diffrn_reflns_theta_max 25.000
_diffrn_reflns_theta_min 3.394
_exptl_absorpt_coefficient_mu 0.224
_exptl_absorpt_correction_type none
_exptl_crystal_colour colorless
_exptl_crystal_density_diffrn 1.552
_exptl_crystal_description block
_exptl_crystal_F_000 512
_exptl_crystal_size_max 0.240
_exptl_crystal_size_mid 0.200
_exptl_crystal_size_min 0.200
_refine_diff_density_max 0.202
_refine_diff_density_min -0.338
_refine_diff_density_rms 0.055
_refine_ls_extinction_coef .
_refine_ls_extinction_method none
_refine_ls_goodness_of_fit_ref 1.018
_refine_ls_hydrogen_treatment constr
_refine_ls_matrix_type full
_refine_ls_number_parameters 298
_refine_ls_number_reflns 3665
_refine_ls_number_restraints 0
_refine_ls_restrained_S_all 1.018
_refine_ls_R_factor_all 0.0903
_refine_ls_R_factor_gt 0.0538
_refine_ls_shift/su_max 0.001
_refine_ls_shift/su_mean 0.000
_refine_ls_structure_factor_coef Fsqd
_refine_ls_weighting_details 'w=1/[\s^2^(Fo^2^)+(0.0508P)^2^] where P=(Fo^2^+2Fc^2^)/3'
_refine_ls_weighting_scheme calc
_refine_ls_wR_factor_gt 0.1086
_refine_ls_wR_factor_ref 0.1289
_reflns_Friedel_coverage 0.000
_reflns_Friedel_fraction_full .
_reflns_Friedel_fraction_max .
_reflns_number_gt 2399
_reflns_number_total 3665
_reflns_threshold_expression 'I > 2\s(I)'
_cod_data_source_file suppl_ncrs-2018-0307_suppl.cif
_cod_data_source_block a
_cod_database_code 8105613
_shelx_shelxl_version_number 2018/3
_shelx_space_group_comment
;
The symmetry employed for this shelxl refinement is uniquely defined
by the following loop, which should always be used as a source of
symmetry information in preference to the above space-group names.
They are only intended as comments.
;
_shelx_estimated_absorpt_t_min 0.948
_shelx_estimated_absorpt_t_max 0.957

loop_
_space_group_symop_operation_xyz
'x, y, z'
'-x, -y, -z'

loop_
_atom_site_label
_atom_site_type_symbol
_atom_site_fract_x
_atom_site_fract_y
_atom_site_fract_z
_atom_site_U_iso_or_equiv
_atom_site_adp_type
_atom_site_occupancy
_atom_site_site_symmetry_order
_atom_site_calc_flag
_atom_site_refinement_flags_posn
_atom_site_refinement_flags_adp
_atom_site_refinement_flags_occupancy
_atom_site_disorder_assembly
_atom_site_disorder_group
C1 C -0.1380(4) 0.4145(4) 0.7949(2) 0.0396(8) Uani 1 1 d . . . . .
C2 C -0.1838(4) 0.4855(4) 0.8745(2) 0.0483(9) Uani 1 1 d . . . . .
H2 H -0.264961 0.585219 0.878628 0.058 Uiso 1 1 calc R U . . .
C3 C -0.1090(4) 0.4076(4) 0.9460(2) 0.0442(9) Uani 1 1 d . . . . .
H3 H -0.140002 0.455558 0.998768 0.053 Uiso 1 1 calc R U . . .
C4 C 0.0131(4) 0.2577(3) 0.94238(19) 0.0331(7) Uani 1 1 d . . . . .
C5 C 0.0565(4) 0.1921(3) 0.8619(2) 0.0333(7) Uani 1 1 d . . . . .
C6 C -0.0188(4) 0.2666(3) 0.78747(19) 0.0340(7) Uani 1 1 d . . . . .
C7 C 0.0929(4) 0.1729(3) 1.0191(2) 0.0371(8) Uani 1 1 d . . . . .
C8 C 0.2261(4) 0.0219(3) 1.00335(19) 0.0320(7) Uani 1 1 d . . . . .
C9 C 0.2563(4) -0.0275(4) 0.9222(2) 0.0412(8) Uani 1 1 d . . . . .
H9 H 0.341153 -0.124012 0.912699 0.049 Uiso 1 1 calc R U . . .
C10 C 0.3275(4) -0.0765(3) 1.07268(19) 0.0325(7) Uani 1 1 d . . . . .
C11 C 0.3053(4) -0.0288(3) 1.15695(19) 0.0331(7) Uani 1 1 d . . . . .
H11 H 0.223041 0.066830 1.171306 0.040 Uiso 1 1 calc R U . . .
C12 C 0.4024(4) -0.1198(3) 1.22034(19) 0.0323(7) Uani 1 1 d . . . . .
C13 C 0.5295(4) -0.2610(3) 1.1997(2) 0.0334(7) Uani 1 1 d . . . . .
C14 C 0.5482(4) -0.3119(4) 1.1179(2) 0.0419(8) Uani 1 1 d . . . . .
H14 H 0.628400 -0.409000 1.104434 0.050 Uiso 1 1 calc R U . . .
C15 C 0.4514(4) -0.2227(4) 1.0559(2) 0.0435(9) Uani 1 1 d . . . . .
H15 H 0.468445 -0.260388 1.000999 0.052 Uiso 1 1 calc R U . . .
C16 C 0.0291(4) 0.1941(3) 0.7008(2) 0.0380(8) Uani 1 1 d . . . . .
H16A H 0.072343 0.079780 0.713493 0.046 Uiso 1 1 calc R U . . .
H16B H -0.072721 0.220470 0.675527 0.046 Uiso 1 1 calc R U . . .
C17 C 0.2037(4) 0.2102(3) 0.5401(2) 0.0416(8) Uani 1 1 d . . . . .
H17A H 0.100547 0.255263 0.514939 0.050 Uiso 1 1 calc R U . . .
H17B H 0.236951 0.095883 0.543056 0.050 Uiso 1 1 calc R U . . .
C18 C 0.3483(4) 0.2698(3) 0.4792(2) 0.0443(9) Uani 1 1 d . . . . .
H18A H 0.371514 0.238950 0.418980 0.053 Uiso 1 1 calc R U . . .
H18B H 0.452433 0.219080 0.503064 0.053 Uiso 1 1 calc R U . . .
C19 C 0.3100(4) 0.4464(4) 0.4705(2) 0.0397(8) Uani 1 1 d . . . . .
N1 N 0.1652(3) 0.2549(3) 0.63368(15) 0.0360(6) Uani 1 1 d . . . . .
H1A H 0.275170 0.201954 0.658044 0.054 Uiso 1 1 d R U . . .
H1B H 0.144870 0.368254 0.628144 0.054 Uiso 1 1 d R U . . .
O1 O -0.2068(3) 0.4878(3) 0.72199(14) 0.0566(7) Uani 1 1 d . . . . .
H1 H -0.288727 0.573323 0.730965 0.085 Uiso 1 1 d R U . . .
O2 O 0.0467(3) 0.2301(3) 1.09163(15) 0.0601(8) Uani 1 1 d . . . . .
O3 O 0.1771(3) 0.0475(2) 0.85275(13) 0.0414(6) Uani 1 1 d . . . . .
O4 O 0.6291(3) -0.3417(2) 1.26093(13) 0.0398(6) Uani 1 1 d . . . . .
H13 H 0.701981 -0.428234 1.244576 0.060 Uiso 1 1 d R U . . .
O5 O 0.5232(3) -0.0285(2) 1.33179(14) 0.0422(6) Uani 1 1 d . . . . .
O7 O 0.3207(3) -0.1802(2) 1.39644(14) 0.0488(6) Uani 1 1 d . . . . .
O6 O 0.2214(3) 0.0909(2) 1.32889(14) 0.0491(7) Uani 1 1 d . . . . .
O8 O 0.1849(3) 0.5319(3) 0.51596(16) 0.0600(7) Uani 1 1 d . . . . .
O9 O 0.4292(3) 0.4971(2) 0.40956(15) 0.0511(6) Uani 1 1 d . . . . .
H9A H 0.411838 0.596426 0.403738 0.077 Uiso 1 1 d R U . . .
O10 O 0.5012(3) 0.7197(2) 0.77250(14) 0.0547(7) Uani 1 1 d . . . . .
H10A H 0.421056 0.682049 0.772626 0.082 Uiso 1 1 d R U . . .
H10B H 0.489866 0.810949 0.742016 0.082 Uiso 1 1 d R U . . .
O11 O 0.7902(3) 0.3579(2) 0.23602(16) 0.0604(8) Uani 1 1 d . . . . .
H11A H 0.882934 0.334163 0.195233 0.091 Uiso 1 1 d R U . . .
H11B H 0.814034 0.305573 0.286023 0.091 Uiso 1 1 d R U . . .
O12 O 0.8613(3) 0.1729(3) 0.39217(16) 0.0712(8) Uani 1 1 d . . . . .
H12A H 0.970769 0.147992 0.385195 0.107 Uiso 1 1 d R U . . .
H12B H 0.834769 0.233743 0.432725 0.107 Uiso 1 1 d R U . . .
S1 S 0.36284(11) -0.05436(9) 1.32767(5) 0.0366(3) Uani 1 1 d . . . . .

loop_
_atom_site_aniso_label
_atom_site_aniso_U_11
_atom_site_aniso_U_22
_atom_site_aniso_U_33
_atom_site_aniso_U_23
_atom_site_aniso_U_13
_atom_site_aniso_U_12
C1 0.0354(19) 0.0471(19) 0.0356(19) -0.0036(15) -0.0084(15) -0.0120(16)
C2 0.046(2) 0.050(2) 0.044(2) -0.0135(16) -0.0135(17) -0.0006(17)
C3 0.046(2) 0.051(2) 0.0343(19) -0.0190(15) -0.0080(16) -0.0058(17)
C4 0.0332(18) 0.0406(17) 0.0264(17) -0.0053(13) -0.0039(13) -0.0135(14)
C5 0.0298(17) 0.0366(17) 0.0318(18) -0.0071(13) -0.0004(13) -0.0109(14)
C6 0.0329(18) 0.0451(18) 0.0270(17) -0.0064(13) -0.0019(14) -0.0181(15)
C7 0.0345(19) 0.0452(18) 0.0315(18) -0.0103(14) -0.0011(14) -0.0133(15)
C8 0.0340(18) 0.0365(16) 0.0268(17) -0.0050(13) -0.0005(13) -0.0165(14)
C9 0.046(2) 0.0398(17) 0.036(2) -0.0067(14) -0.0089(16) -0.0085(16)
C10 0.0333(18) 0.0341(16) 0.0315(17) -0.0055(13) -0.0024(14) -0.0148(14)
C11 0.0324(18) 0.0331(16) 0.0346(18) -0.0080(13) -0.0031(14) -0.0119(14)
C12 0.0315(18) 0.0340(16) 0.0299(17) -0.0049(13) -0.0020(13) -0.0113(14)
C13 0.0317(18) 0.0317(16) 0.0342(18) -0.0048(13) -0.0033(14) -0.0089(14)
C14 0.040(2) 0.0366(17) 0.045(2) -0.0150(15) -0.0041(16) -0.0044(15)
C15 0.049(2) 0.0458(19) 0.0338(19) -0.0133(15) -0.0036(16) -0.0110(17)
C16 0.0380(19) 0.0449(18) 0.0339(18) -0.0041(14) -0.0063(15) -0.0175(15)
C17 0.052(2) 0.0414(18) 0.0311(18) -0.0073(14) -0.0092(16) -0.0126(16)
C18 0.052(2) 0.0444(19) 0.0303(18) -0.0086(14) -0.0033(16) -0.0083(17)
C19 0.044(2) 0.0476(19) 0.0275(18) -0.0049(15) -0.0095(16) -0.0120(17)
N1 0.0363(16) 0.0458(14) 0.0259(14) -0.0068(11) -0.0044(11) -0.0129(12)
O1 0.0586(17) 0.0629(15) 0.0415(14) -0.0100(11) -0.0214(12) 0.0007(13)
O2 0.0684(18) 0.0635(15) 0.0384(14) -0.0242(12) -0.0185(12) 0.0084(14)
O3 0.0495(14) 0.0432(12) 0.0304(12) -0.0120(10) -0.0103(10) -0.0069(11)
O4 0.0381(13) 0.0343(11) 0.0414(13) -0.0072(9) -0.0095(10) -0.0018(10)
O5 0.0393(14) 0.0439(12) 0.0498(14) -0.0132(10) -0.0162(11) -0.0112(10)
O7 0.0612(16) 0.0461(12) 0.0367(13) -0.0036(10) -0.0026(11) -0.0200(11)
O6 0.0435(14) 0.0464(13) 0.0493(14) -0.0187(10) -0.0140(11) 0.0070(11)
O8 0.0550(17) 0.0455(14) 0.0666(17) -0.0133(12) 0.0080(13) -0.0116(12)
O9 0.0538(16) 0.0530(14) 0.0444(15) 0.0000(11) -0.0039(12) -0.0222(12)
O10 0.0649(17) 0.0441(13) 0.0548(15) -0.0048(11) -0.0137(12) -0.0164(12)
O11 0.0509(16) 0.0546(14) 0.0602(16) -0.0160(12) -0.0052(12) 0.0035(12)
O12 0.0565(18) 0.0850(18) 0.0732(18) -0.0319(15) -0.0116(14) -0.0118(15)
S1 0.0391(5) 0.0349(4) 0.0338(5) -0.0090(3) -0.0084(4) -0.0053(4)

loop_
_atom_type_symbol
_atom_type_description
_atom_type_scat_dispersion_real
_atom_type_scat_dispersion_imag
_atom_type_scat_source
C C 0.0033 0.0016 'International Tables Vol C Tables 4.2.6.8 and 6.1.1.4'
H H 0.0000 0.0000 'International Tables Vol C Tables 4.2.6.8 and 6.1.1.4'
N N 0.0061 0.0033 'International Tables Vol C Tables 4.2.6.8 and 6.1.1.4'
O O 0.0106 0.0060 'International Tables Vol C Tables 4.2.6.8 and 6.1.1.4'
S S 0.1246 0.1234 'International Tables Vol C Tables 4.2.6.8 and 6.1.1.4'

loop_
_geom_angle_atom_site_label_1
_geom_angle_atom_site_label_2
_geom_angle_atom_site_label_3
_geom_angle
_geom_angle_site_symmetry_1
_geom_angle_site_symmetry_3
O1 C1 C6 117.1(3) . .
O1 C1 C2 121.7(3) . .
C6 C1 C2 121.2(3) . .
C3 C2 C1 119.5(3) . .
C3 C2 H2 120.2 . .
C1 C2 H2 120.2 . .
C2 C3 C4 121.8(3) . .
C2 C3 H3 119.1 . .
C4 C3 H3 119.1 . .
C5 C4 C3 116.9(2) . .
C5 C4 C7 121.0(3) . .
C3 C4 C7 122.1(3) . .
O3 C5 C4 120.2(2) . .
O3 C5 C6 116.6(3) . .
C4 C5 C6 123.2(3) . .
C1 C6 C5 117.3(3) . .
C1 C6 C16 120.0(3) . .
C5 C6 C16 122.6(3) . .
O2 C7 C8 124.1(3) . .
O2 C7 C4 120.0(3) . .
C8 C7 C4 116.0(3) . .
C9 C8 C7 116.9(3) . .
C9 C8 C10 120.0(2) . .
C7 C8 C10 123.1(2) . .
C8 C9 O3 127.1(3) . .
C8 C9 H9 116.5 . .
O3 C9 H9 116.5 . .
C11 C10 C15 116.2(3) . .
C11 C10 C8 122.4(2) . .
C15 C10 C8 121.4(3) . .
C12 C11 C10 122.0(3) . .
C12 C11 H11 119.0 . .
C10 C11 H11 119.0 . .
C13 C12 C11 120.2(3) . .
C13 C12 S1 120.3(2) . .
C11 C12 S1 119.5(2) . .
O4 C13 C14 123.3(2) . .
O4 C13 C12 118.5(3) . .
C14 C13 C12 118.2(3) . .
C15 C14 C13 121.4(3) . .
C15 C14 H14 119.3 . .
C13 C14 H14 119.3 . .
C14 C15 C10 121.9(3) . .
C14 C15 H15 119.0 . .
C10 C15 H15 119.0 . .
N1 C16 C6 109.8(2) . .
N1 C16 H16A 109.7 . .
C6 C16 H16A 109.7 . .
N1 C16 H16B 109.7 . .
C6 C16 H16B 109.7 . .
H16A C16 H16B 108.2 . .
N1 C17 C18 110.2(3) . .
N1 C17 H17A 109.6 . .
C18 C17 H17A 109.6 . .
N1 C17 H17B 109.6 . .
C18 C17 H17B 109.6 . .
H17A C17 H17B 108.1 . .
C17 C18 C19 113.8(2) . .
C17 C18 H18A 108.8 . .
C19 C18 H18A 108.8 . .
C17 C18 H18B 108.8 . .
C19 C18 H18B 108.8 . .
H18A C18 H18B 107.7 . .
O8 C19 O9 123.7(3) . .
O8 C19 C18 123.8(3) . .
O9 C19 C18 112.5(3) . .
C16 N1 C17 114.4(2) . .
C16 N1 H1A 105.1 . .
C17 N1 H1A 106.8 . .
C16 N1 H1B 115.2 . .
C17 N1 H1B 108.0 . .
H1A N1 H1B 106.7 . .
C1 O1 H1 114.7 . .
C9 O3 C5 118.7(2) . .
C13 O4 H13 113.4 . .
C19 O9 H9A 114.7 . .
H10A O10 H10B 112.6 . .
H11A O11 H11B 106.8 . .
H12A O12 H12B 96.9 . .
O6 S1 O7 112.92(14) . .
O6 S1 O5 111.70(13) . .
O7 S1 O5 112.43(13) . .
O6 S1 C12 106.67(12) . .
O7 S1 C12 106.46(13) . .
O5 S1 C12 106.10(14) . .

loop_
_geom_bond_atom_site_label_1
_geom_bond_atom_site_label_2
_geom_bond_distance
_geom_bond_site_symmetry_2
C1 O1 1.345(3) .
C1 C6 1.377(4) .
C1 C2 1.398(4) .
C2 C3 1.359(4) .
C2 H2 0.9300 .
C3 C4 1.397(4) .
C3 H3 0.9300 .
C4 C5 1.385(4) .
C4 C7 1.459(4) .
C5 O3 1.362(3) .
C5 C6 1.395(4) .
C6 C16 1.500(4) .
C7 O2 1.235(3) .
C7 C8 1.458(4) .
C8 C9 1.340(4) .
C8 C10 1.495(4) .
C9 O3 1.348(3) .
C9 H9 0.9300 .
C10 C11 1.391(4) .
C10 C15 1.400(4) .
C11 C12 1.390(4) .
C11 H11 0.9300 .
C12 C13 1.389(4) .
C12 S1 1.773(3) .
C13 O4 1.358(3) .
C13 C14 1.376(4) .
C14 C15 1.369(4) .
C14 H14 0.9300 .
C15 H15 0.9300 .
C16 N1 1.493(4) .
C16 H16A 0.9700 .
C16 H16B 0.9700 .
C17 N1 1.494(4) .
C17 C18 1.504(5) .
C17 H17A 0.9700 .
C17 H17B 0.9700 .
C18 C19 1.504(4) .
C18 H18A 0.9700 .
C18 H18B 0.9700 .
C19 O8 1.209(3) .
C19 O9 1.310(4) .
N1 H1A 1.0165 .
N1 H1B 0.9705 .
O1 H1 0.8500 .
O4 H13 0.8500 .
O5 S1 1.461(2) .
O7 S1 1.454(2) .
O6 S1 1.4409(19) .
O9 H9A 0.8500 .
O10 H10A 0.8500 .
O10 H10B 0.8499 .
O11 H11A 0.8499 .
O11 H11B 0.8501 .
O12 H12A 0.8500 .
O12 H12B 0.8499 .

loop_
_geom_hbond_atom_site_label_D
_geom_hbond_atom_site_label_H
_geom_hbond_atom_site_label_A
_geom_hbond_distance_DH
_geom_hbond_distance_HA
_geom_hbond_distance_DA
_geom_hbond_angle_DHA
_geom_hbond_site_symmetry_A
_geom_hbond_publ_flag
O12 H12B O8 0.85 2.35 3.133(3) 153.5 2_666 yes
O12 H12B O7 0.85 2.62 3.195(3) 125.9 2_657 yes
O12 H12A O6 0.85 1.98 2.796(3) 161.9 1_654 yes
O11 H11B O12 0.85 1.86 2.711(3) 173.8 . yes
O11 H11A O2 0.85 1.96 2.769(3) 157.5 1_654 yes
O10 H10B S1 0.85 2.77 3.511(3) 146.1 2_667 yes
O10 H10B O5 0.85 2.04 2.893(3) 176.8 2_667 yes
O10 H10A O11 0.85 1.97 2.804(4) 167.7 2_666 yes
O9 H9A O7 0.85 1.89 2.729(3) 167.3 1_564 yes
O4 H13 O11 0.85 1.84 2.648(3) 158.0 1_546 yes
O1 H1 O10 0.85 1.85 2.676(3) 163.5 1_455 yes
N1 H1B O8 0.97 2.06 2.800(3) 131.4 . yes
N1 H1A S1 1.02 2.92 3.909(3) 163.5 2_657 yes
N1 H1A O5 1.02 1.90 2.825(3) 150.6 2_657 yes
N1 H1A O4 1.02 2.38 3.026(3) 120.6 2_657 yes
C18 H18B O7 0.97 2.65 3.566(4) 157.2 2_657 yes
C17 H17A O8 0.97 2.60 3.514(4) 156.4 2_566 yes
C11 H11 O2 0.93 2.15 2.823(3) 128.3 . yes
C9 H9 O10 0.93 2.61 3.338(4) 135.2 1_545 yes

loop_
_geom_torsion_atom_site_label_1
_geom_torsion_atom_site_label_2
_geom_torsion_atom_site_label_3
_geom_torsion_atom_site_label_4
_geom_torsion
_geom_torsion_site_symmetry_1
_geom_torsion_site_symmetry_2
_geom_torsion_site_symmetry_3
_geom_torsion_site_symmetry_4
O1 C1 C2 C3 -179.1(3) . . . .
C6 C1 C2 C3 0.3(5) . . . .
C1 C2 C3 C4 -0.1(6) . . . .
C2 C3 C4 C5 0.8(5) . . . .
C2 C3 C4 C7 -179.5(3) . . . .
C3 C4 C5 O3 178.8(3) . . . .
C7 C4 C5 O3 -0.9(5) . . . .
C3 C4 C5 C6 -1.8(5) . . . .
C7 C4 C5 C6 178.5(3) . . . .
O1 C1 C6 C5 178.2(3) . . . .
C2 C1 C6 C5 -1.2(5) . . . .
O1 C1 C6 C16 0.0(5) . . . .
C2 C1 C6 C16 -179.4(3) . . . .
O3 C5 C6 C1 -178.5(3) . . . .
C4 C5 C6 C1 2.0(5) . . . .
O3 C5 C6 C16 -0.4(5) . . . .
C4 C5 C6 C16 -179.8(3) . . . .
C5 C4 C7 O2 -176.7(3) . . . .
C3 C4 C7 O2 3.6(5) . . . .
C5 C4 C7 C8 3.4(5) . . . .
C3 C4 C7 C8 -176.3(3) . . . .
O2 C7 C8 C9 177.1(3) . . . .
C4 C7 C8 C9 -3.0(4) . . . .
O2 C7 C8 C10 -3.1(5) . . . .
C4 C7 C8 C10 176.8(3) . . . .
C7 C8 C9 O3 0.2(5) . . . .
C10 C8 C9 O3 -179.6(3) . . . .
C9 C8 C10 C11 178.0(3) . . . .
C7 C8 C10 C11 -1.8(5) . . . .
C9 C8 C10 C15 -1.8(5) . . . .
C7 C8 C10 C15 178.4(3) . . . .
C15 C10 C11 C12 1.0(5) . . . .
C8 C10 C11 C12 -178.8(3) . . . .
C10 C11 C12 C13 1.8(5) . . . .
C10 C11 C12 S1 -178.2(2) . . . .
C11 C12 C13 O4 175.9(3) . . . .
S1 C12 C13 O4 -4.1(4) . . . .
C11 C12 C13 C14 -4.0(5) . . . .
S1 C12 C13 C14 176.0(3) . . . .
O4 C13 C14 C15 -176.4(3) . . . .
C12 C13 C14 C15 3.4(5) . . . .
C13 C14 C15 C10 -0.7(5) . . . .
C11 C10 C15 C14 -1.6(5) . . . .
C8 C10 C15 C14 178.3(3) . . . .
C1 C6 C16 N1 83.2(3) . . . .
C5 C6 C16 N1 -94.9(3) . . . .
N1 C17 C18 C19 -58.9(3) . . . .
C17 C18 C19 O8 8.5(5) . . . .
C17 C18 C19 O9 -173.0(3) . . . .
C6 C16 N1 C17 -171.1(2) . . . .
C18 C17 N1 C16 -177.1(2) . . . .
C8 C9 O3 C5 2.5(5) . . . .
C4 C5 O3 C9 -2.0(4) . . . .
C6 C5 O3 C9 178.5(3) . . . .
C13 C12 S1 O6 -178.1(3) . . . .
C11 C12 S1 O6 1.9(3) . . . .
C13 C12 S1 O7 -57.3(3) . . . .
C11 C12 S1 O7 122.7(3) . . . .
C13 C12 S1 O5 62.7(3) . . . .
C11 C12 S1 O5 -117.3(3) . . . .
